data_1570907
loop_
_publ_author_name
'Bortolamiol, Enrica'
'Botter, Eleonora'
'Cavarzerani, Enrico'
'Mauceri, Matteo'
'Demitri, Nicola'
'Rizzolio, Flavio'
'Visentin, Fabiano'
'Scattolin, Thomas'

_publ_section_title
;
 Rational Design of Palladium(II) Indenyl and Allyl Complexes Bearing
 Phosphine and Isocyanide Ancillary Ligands with Promising Antitumor
 Activity.
;
_journal_issue 2
_journal_name_full 'Molecules (Basel, Switzerland)'
_journal_page_first 345
_journal_paper_doi 10.3390/molecules29020345
_journal_volume 29
_journal_year 2024
_chemical_formula_moiety 'C41 H43 N O3 P Pd, Cl O4'
_chemical_formula_sum 'C41 H43 Cl N O7 P Pd'
_chemical_formula_weight 834.58
_space_group_crystal_system triclinic
_space_group_IT_number 2
_space_group_name_Hall '-P 1'
_space_group_name_H-M_alt 'P -1'
_atom_sites_solution_hydrogens geom
_atom_sites_solution_primary direct
_atom_sites_solution_secondary difmap
_audit_creation_method SHELXL-2019/3
_cell_angle_alpha 83.54(3)
_cell_angle_beta 81.05(3)
_cell_angle_gamma 88.43(3)
_cell_formula_units_Z 2
_cell_length_a 12.186(2)
_cell_length_b 12.335(2)
_cell_length_c 13.003(3)
_cell_measurement_reflns_used 13400
_cell_measurement_temperature 298(2)
_cell_measurement_theta_max 31.096
_cell_measurement_theta_min 1.391
_cell_volume 1918.4(7)
_computing_cell_refinement 'XDS (Kabsch, 2010)'
_computing_data_collection 'Elettra XRD2 Data Collection SW'
_computing_data_reduction 'XDS (Kabsch, 2010)'
_computing_molecular_graphics 'Ortep3 for Windows - Coot'
_computing_publication_material 'enCIFer - publCIF'
_computing_structure_refinement 'SHELXL-2018/3 (Sheldrick, 2015)'
_computing_structure_solution 'SHELXT (Sheldrick, 2015)'
_diffrn_ambient_temperature 298(2)
_diffrn_measured_fraction_theta_full 0.980
_diffrn_measured_fraction_theta_max 0.863
_diffrn_measurement_device_type
;
'Arinax MD2s Goniometer, Pilatus 6M detector'
;
_diffrn_measurement_method 'Rotating crystal'
_diffrn_radiation_type Synchrotron
_diffrn_radiation_wavelength 0.620
_diffrn_reflns_av_R_equivalents 0.0392
_diffrn_reflns_av_unetI/netI 0.0480
_diffrn_reflns_Laue_measured_fraction_full 0.980
_diffrn_reflns_Laue_measured_fraction_max 0.863
_diffrn_reflns_limit_h_max 18
_diffrn_reflns_limit_h_min -18
_diffrn_reflns_limit_k_max 19
_diffrn_reflns_limit_k_min -19
_diffrn_reflns_limit_l_max 20
_diffrn_reflns_limit_l_min -20
_diffrn_reflns_number 89581
_diffrn_reflns_point_group_measured_fraction_full 0.980
_diffrn_reflns_point_group_measured_fraction_max 0.863
_diffrn_reflns_theta_full 21.835
_diffrn_reflns_theta_max 31.096
_diffrn_reflns_theta_min 1.391
_diffrn_source 'Elettra Synchrotron - XRD2 BL'
_diffrn_standards_decay_% 0
_diffrn_standards_interval_count 0
_diffrn_standards_number 0
_exptl_absorpt_coefficient_mu 0.444
_exptl_absorpt_correction_type none
_exptl_crystal_colour Orange
_exptl_crystal_density_diffrn 1.445
_exptl_crystal_description 'Thin rods'
_exptl_crystal_F_000 860
_exptl_crystal_size_max 0.100
_exptl_crystal_size_mid 0.050
_exptl_crystal_size_min 0.020
_refine_diff_density_max 0.833
_refine_diff_density_min -0.919
_refine_diff_density_rms 0.065
_refine_ls_extinction_coef 0.0245(15)
_refine_ls_extinction_expression Fc^*^=kFc[1+0.001xFc^2^\l^3^/sin(2\q)]^-1/4^
_refine_ls_extinction_method 'SHELXL-2019/3 (Sheldrick 2015)'
_refine_ls_goodness_of_fit_ref 1.042
_refine_ls_hydrogen_treatment constr
_refine_ls_matrix_type full
_refine_ls_number_parameters 569
_refine_ls_number_reflns 16038
_refine_ls_number_restraints 74
_refine_ls_restrained_S_all 1.059
_refine_ls_R_factor_all 0.0443
_refine_ls_R_factor_gt 0.0405
_refine_ls_shift/su_max 0.003
_refine_ls_shift/su_mean 0.000
_refine_ls_structure_factor_coef Fsqd
_refine_ls_weighting_details 'w=1/[\s^2^(Fo^2^)+(0.0585P)^2^+0.2582P] where P=(Fo^2^+2Fc^2^)/3'
_refine_ls_weighting_scheme calc
_refine_ls_wR_factor_gt 0.1207
_refine_ls_wR_factor_ref 0.1263
_reflns_Friedel_coverage 0.000
_reflns_number_gt 14298
_reflns_number_total 16038
_reflns_threshold_expression 'I > 2\s(I)'
_cod_data_source_file EB52RT.cif
_cod_data_source_block EB52RT
_cod_original_cell_volume 1918.6(7)
_cod_database_code 1570907
_shelx_shelxl_version_number 2019/3
_shelx_space_group_comment
;
The symmetry employed for this shelxl refinement is uniquely defined
by the following loop, which should always be used as a source of
symmetry information in preference to the above space-group names.
They are only intended as comments.
;
_shelx_estimated_absorpt_t_min 0.957
_shelx_estimated_absorpt_t_max 0.991

loop_
_space_group_symop_operation_xyz
'x, y, z'
'-x, -y, -z'

loop_
_atom_site_label
_atom_site_type_symbol
_atom_site_fract_x
_atom_site_fract_y
_atom_site_fract_z
_atom_site_U_iso_or_equiv
_atom_site_adp_type
_atom_site_occupancy
_atom_site_site_symmetry_order
_atom_site_calc_flag
_atom_site_refinement_flags_posn
_atom_site_refinement_flags_adp
_atom_site_refinement_flags_occupancy
_atom_site_disorder_assembly
_atom_site_disorder_group
Pd_1 Pd 0.68160(2) 0.51644(2) 0.69599(2) 0.05646(5) Uani 1 1 d . . . . .
N_2 N 0.74058(17) 0.66354(14) 0.85865(12) 0.0719(4) Uani 1 1 d . . . . .
C_2 C 0.72433(18) 0.60608(15) 0.79945(13) 0.0661(4) Uani 1 1 d . . . . .
C1_2 C 0.75089(17) 0.74364(14) 0.93012(11) 0.0620(4) Uani 1 1 d . . . . .
C2_2 C 0.8705(2) 0.7461(2) 0.9503(2) 0.0882(6) Uani 1 1 d . . . . .
H2A_2 H 0.920003 0.763765 0.884816 0.106 Uiso 1 1 calc R U . . .
H2B_2 H 0.891990 0.675288 0.981857 0.106 Uiso 1 1 calc R U . . .
C3_2 C 0.7187(2) 0.85419(18) 0.87905(16) 0.0824(6) Uani 1 1 d . . . . .
H3A_2 H 0.643224 0.852541 0.864149 0.099 Uiso 1 1 calc R U . . .
H3B_2 H 0.767933 0.872941 0.813683 0.099 Uiso 1 1 calc R U . . .
C4_2 C 0.6729(2) 0.71232(17) 1.03142(14) 0.0788(6) Uani 1 1 d . . . . .
H4A_2 H 0.692415 0.640441 1.062168 0.095 Uiso 1 1 calc R U . . .
H4B_2 H 0.596999 0.710570 1.017731 0.095 Uiso 1 1 calc R U . . .
C5_2 C 0.8784(3) 0.8332(3) 1.0244(2) 0.0987(8) Uani 1 1 d . . . . .
H5_2 H 0.954898 0.836823 1.038361 0.118 Uiso 1 1 calc R U . . .
C6_2 C 0.8427(3) 0.9440(2) 0.9760(2) 0.1088(10) Uani 1 1 d . . . . .
H6A_2 H 0.848363 0.998505 1.023106 0.131 Uiso 1 1 calc R U . . .
H6B_2 H 0.891567 0.964829 0.910790 0.131 Uiso 1 1 calc R U . . .
C7_2 C 0.7279(3) 0.93955(18) 0.9559(2) 0.1013(9) Uani 1 1 d . . . . .
H7_2 H 0.706150 1.011412 0.924721 0.122 Uiso 1 1 calc R U . . .
C8_2 C 0.6489(4) 0.9080(2) 1.0579(3) 0.1144(11) Uani 1 1 d . . . . .
H8A_2 H 0.651564 0.962227 1.105933 0.137 Uiso 1 1 calc R U . . .
H8B_2 H 0.573316 0.905092 1.043463 0.137 Uiso 1 1 calc R U . . .
C9_2 C 0.6834(3) 0.7973(2) 1.10670(16) 0.0973(8) Uani 1 1 d . U . . .
H9_2 H 0.634249 0.777687 1.172963 0.117 Uiso 1 1 calc R U . . .
C10_2 C 0.8003(4) 0.8016(2) 1.12714(19) 0.1123(11) Uani 1 1 d . U . . .
H10A_2 H 0.822151 0.730899 1.158696 0.135 Uiso 1 1 calc R U . . .
H10B_2 H 0.805573 0.854719 1.175734 0.135 Uiso 1 1 calc R U . . .
ClA_5 Cl 0.3557(3) 0.7241(5) 0.8773(2) 0.1523(13) Uani 0.693(8) 1 d D . P A 1
O1A_5 O 0.3806(11) 0.6336(8) 0.9359(7) 0.324(8) Uani 0.693(8) 1 d D . P A 1
O2A_5 O 0.3404(5) 0.7067(6) 0.7812(3) 0.171(3) Uani 0.693(8) 1 d D . P A 1
O3A_5 O 0.2665(5) 0.7769(6) 0.9285(5) 0.205(3) Uani 0.693(8) 1 d D . P A 1
O4A_5 O 0.4458(7) 0.7944(10) 0.8676(9) 0.347(8) Uani 0.693(8) 1 d D . P A 1
ClB_5 Cl 0.3792(3) 0.7561(3) 0.8693(3) 0.0879(10) Uani 0.307(8) 1 d D . P A 2
O1B_5 O 0.4248(19) 0.6619(11) 0.8343(14) 0.280(15) Uani 0.307(8) 1 d D . P A 2
O2B_5 O 0.4079(16) 0.8502(8) 0.8098(9) 0.190(8) Uani 0.307(8) 1 d D . P A 2
O3B_5 O 0.2690(9) 0.745(2) 0.8625(18) 0.52(4) Uani 0.307(8) 1 d D . P A 2
O4B_5 O 0.3944(16) 0.7554(17) 0.9686(6) 0.231(10) Uani 0.307(8) 1 d D . P A 2
C4_3 C 0.7723(3) 0.27439(17) 0.5819(2) 0.0963(8) Uani 1 1 d . . . . .
H4_3 H 0.775487 0.285212 0.509572 0.116 Uiso 1 1 calc R U . . .
C5_3 C 0.8490(3) 0.21017(19) 0.6252(3) 0.1113(11) Uani 1 1 d . . . . .
H5_3 H 0.903803 0.175672 0.581919 0.134 Uiso 1 1 calc R U . . .
C6_3 C 0.8473(4) 0.1949(2) 0.7339(3) 0.1180(12) Uani 1 1 d . . . . .
H6_3 H 0.900450 0.150166 0.761801 0.142 Uiso 1 1 calc R U . . .
C9_3 C 0.6881(2) 0.32432(15) 0.64740(16) 0.0797(6) Uani 1 1 d . . . . .
C3_3 C 0.5949(2) 0.3960(2) 0.62686(18) 0.0836(6) Uani 1 1 d . . . . .
H3_3 H 0.580139 0.425134 0.561230 0.100 Uiso 1 1 calc R U . . .
C8_3 C 0.6886(2) 0.31066(15) 0.75707(16) 0.0790(6) Uani 1 1 d . . . . .
C7_3 C 0.7668(3) 0.2459(2) 0.8001(2) 0.1005(8) Uani 1 1 d . . . . .
H7_3 H 0.765813 0.236316 0.872199 0.121 Uiso 1 1 calc R U . . .
C1_3 C 0.5942(2) 0.37729(19) 0.80307(17) 0.0805(6) Uani 1 1 d . . . . .
H1_3 H 0.579555 0.392369 0.872392 0.097 Uiso 1 1 calc R U . . .
C2_3 C 0.5308(2) 0.4137(2) 0.7246(2) 0.0902(7) Uani 1 1 d . . . . .
H2_3 H 0.459658 0.443847 0.734696 0.108 Uiso 1 1 calc R U . . .
P_4 P 0.74851(3) 0.63714(3) 0.55394(3) 0.05085(8) Uani 1 1 d D . . . .
C1_4 C 0.63771(13) 0.72200(12) 0.51070(10) 0.0530(3) Uani 1 1 d . . . . .
C6_4 C 0.64826(16) 0.77586(15) 0.40960(11) 0.0615(3) Uani 1 1 d . . . . .
H6_4 H 0.710658 0.762764 0.361406 0.074 Uiso 1 1 calc R U . . .
C5_4 C 0.56771(16) 0.84832(15) 0.37971(12) 0.0630(4) Uani 1 1 d . . . . .
H5_4 H 0.576293 0.883964 0.312062 0.076 Uiso 1 1 calc R U . . .
C4_4 C 0.47393(16) 0.86786(14) 0.45079(13) 0.0613(3) Uani 1 1 d . . . . .
C3_4 C 0.46254(17) 0.81433(17) 0.55149(14) 0.0695(4) Uani 1 1 d . . . . .
H3_4 H 0.399951 0.827305 0.599504 0.083 Uiso 1 1 calc R U . . .
C2_4 C 0.54307(15) 0.74217(15) 0.58098(12) 0.0619(3) Uani 1 1 d . . . . .
H2_4 H 0.534097 0.706508 0.648632 0.074 Uiso 1 1 calc R U . . .
C13_4 C 0.84666(13) 0.73249(10) 0.58488(11) 0.0512(3) Uani 1 1 d . . . . .
C14_4 C 0.93602(16) 0.69447(13) 0.63302(14) 0.0627(3) Uani 1 1 d . . . . .
H14_4 H 0.945925 0.619633 0.647816 0.075 Uiso 1 1 calc R U . . .
C15_4 C 1.01093(16) 0.76444(17) 0.65973(15) 0.0669(4) Uani 1 1 d . . . . .
H15_4 H 1.071139 0.736885 0.690808 0.080 Uiso 1 1 calc R U . . .
C16_4 C 0.99548(16) 0.87616(16) 0.63977(15) 0.0662(4) Uani 1 1 d . . . . .
C17_4 C 0.90744(18) 0.91490(13) 0.59084(18) 0.0701(4) Uani 1 1 d . . . . .
H17_4 H 0.897573 0.989778 0.576358 0.084 Uiso 1 1 calc R U . . .
C18_4 C 0.83368(15) 0.84475(12) 0.56294(14) 0.0592(3) Uani 1 1 d . . . . .
H18_4 H 0.775188 0.872511 0.529416 0.071 Uiso 1 1 calc R U . . .
OA_4 O 0.39059(14) 0.93677(14) 0.42869(12) 0.0806(4) Uani 1 1 d . . . . .
CA_4 C 0.3945(3) 0.9833(2) 0.3234(2) 0.0952(8) Uani 1 1 d . . . . .
HA1_4 H 0.459338 1.027786 0.303223 0.143 Uiso 1 1 calc R U . . .
HA2_4 H 0.329225 1.027444 0.317207 0.143 Uiso 1 1 calc R U . . .
HA3_4 H 0.397477 0.926208 0.278613 0.143 Uiso 1 1 calc R U . . .
OC_4 O 1.06075(16) 0.95348(16) 0.66515(17) 0.0965(5) Uani 1 1 d . . . . .
CC_4 C 1.1571(3) 0.9199(4) 0.7067(4) 0.1337(15) Uani 1 1 d . . . . .
HC1_4 H 1.137501 0.871785 0.769912 0.200 Uiso 1 1 calc R U . . .
HC2_4 H 1.194164 0.982524 0.721952 0.200 Uiso 1 1 calc R U . . .
HC3_4 H 1.205750 0.882295 0.656709 0.200 Uiso 1 1 calc R U . . .
C12A_4 C 0.9146(3) 0.6083(4) 0.3844(3) 0.0572(8) Uani 0.521(5) 1 d DG . P B 1
H12A_4 H 0.957927 0.650880 0.416652 0.069 Uiso 0.521(5) 1 calc R U P B 1
C11A_4 C 0.9565(2) 0.5733(3) 0.2879(2) 0.0609(9) Uani 0.521(5) 1 d DG . P B 1
H11A_4 H 1.027975 0.592398 0.255655 0.073 Uiso 0.521(5) 1 calc R U P B 1
C10A_4 C 0.8917(3) 0.5097(3) 0.23963(18) 0.0547(7) Uani 0.521(5) 1 d DG . P B 1
C9A_4 C 0.7849(3) 0.4812(3) 0.2878(2) 0.0578(8) Uani 0.521(5) 1 d DG . P B 1
H9A_4 H 0.741527 0.438625 0.255525 0.069 Uiso 0.521(5) 1 calc R U P B 1
C8A_4 C 0.7429(3) 0.5162(5) 0.3843(3) 0.0606(10) Uani 0.521(5) 1 d DG . P B 1
H8A_4 H 0.671478 0.497105 0.416522 0.073 Uiso 0.521(5) 1 calc R U P B 1
C7A_4 C 0.8078(3) 0.5798(5) 0.4325(3) 0.0510(8) Uani 0.521(5) 1 d DG . P B 1
OBA_4 O 0.9395(4) 0.4856(5) 0.1426(3) 0.0740(10) Uani 0.521(5) 1 d D . P B 1
CBA_4 C 0.8763(4) 0.4255(4) 0.0873(3) 0.0744(11) Uani 0.521(5) 1 d D . P B 1
HB1_4 H 0.869987 0.351573 0.119560 0.112 Uiso 0.521(5) 1 calc R U P B 1
HB2_4 H 0.912307 0.426289 0.016063 0.112 Uiso 0.521(5) 1 calc R U P B 1
HB3_4 H 0.803585 0.457717 0.088438 0.112 Uiso 0.521(5) 1 calc R U P B 1
C12B_4 C 0.9358(3) 0.6253(5) 0.3962(3) 0.0648(12) Uani 0.479(5) 1 d DG . P B 2
H12B_4 H 0.972430 0.667959 0.434407 0.078 Uiso 0.479(5) 1 calc R U P B 2
C11B_4 C 0.9869(3) 0.5997(4) 0.2986(3) 0.0692(11) Uani 0.479(5) 1 d DG . P B 2
H11B_4 H 1.057721 0.625328 0.271462 0.083 Uiso 0.479(5) 1 calc R U P B 2
C10B_4 C 0.9321(4) 0.5359(3) 0.24146(19) 0.0609(9) Uani 0.479(5) 1 d DG . P B 2
C9B_4 C 0.8262(4) 0.4976(4) 0.2820(3) 0.0662(12) Uani 0.479(5) 1 d DG . P B 2
H9B_4 H 0.789484 0.454877 0.243771 0.079 Uiso 0.479(5) 1 calc R U P B 2
C8B_4 C 0.7751(4) 0.5231(5) 0.3796(3) 0.0611(10) Uani 0.479(5) 1 d DG . P B 2
H8B_4 H 0.704192 0.497507 0.406716 0.073 Uiso 0.479(5) 1 calc R U P B 2
C7B_4 C 0.8299(4) 0.5870(6) 0.4367(3) 0.0572(12) Uani 0.479(5) 1 d DG . P B 2
OBB_4 O 0.9758(5) 0.5122(5) 0.1430(3) 0.0831(14) Uani 0.479(5) 1 d D . P B 2
CBB_4 C 1.0719(4) 0.5655(5) 0.0909(4) 0.0908(17) Uani 0.479(5) 1 d D . P B 2
HB4_4 H 1.092800 0.539472 0.023709 0.136 Uiso 0.479(5) 1 calc R U P B 2
HB5_4 H 1.130994 0.550933 0.131635 0.136 Uiso 0.479(5) 1 calc R U P B 2
HB6_4 H 1.057765 0.642658 0.081715 0.136 Uiso 0.479(5) 1 calc R U P B 2

loop_
_atom_site_aniso_label
_atom_site_aniso_U_11
_atom_site_aniso_U_22
_atom_site_aniso_U_33
_atom_site_aniso_U_23
_atom_site_aniso_U_13
_atom_site_aniso_U_12
Pd_1 0.07831(10) 0.04863(7) 0.04107(6) -0.00690(4) -0.00192(5) -0.00962(5)
N_2 0.0987(11) 0.0705(9) 0.0475(6) -0.0177(6) -0.0051(6) -0.0056(8)
C_2 0.0914(12) 0.0615(8) 0.0442(6) -0.0105(6) -0.0021(7) -0.0056(7)
C1_2 0.0913(11) 0.0562(7) 0.0384(5) -0.0100(5) -0.0063(6) -0.0027(7)
C2_2 0.0992(16) 0.0941(16) 0.0770(13) -0.0269(12) -0.0190(11) 0.0011(12)
C3_2 0.1237(18) 0.0676(10) 0.0553(9) 0.0046(8) -0.0196(10) -0.0023(11)
C4_2 0.1199(17) 0.0655(10) 0.0464(7) -0.0094(7) 0.0064(8) -0.0149(10)
C5_2 0.126(2) 0.0965(17) 0.0832(15) -0.0213(13) -0.0351(15) -0.0180(15)
C6_2 0.165(3) 0.0809(15) 0.0822(16) -0.0105(12) -0.0165(17) -0.0430(17)
C7_2 0.171(3) 0.0515(9) 0.0810(15) -0.0018(9) -0.0215(16) 0.0049(13)
C8_2 0.161(3) 0.0804(15) 0.099(2) -0.0373(15) 0.0055(19) 0.0162(17)
C9_2 0.162(3) 0.0786(13) 0.0452(8) -0.0169(8) 0.0124(11) -0.0148(14)
C10_2 0.207(4) 0.0831(15) 0.0558(11) -0.0156(10) -0.0417(16) -0.0079(18)
ClA_5 0.1230(17) 0.261(4) 0.0738(9) -0.0264(16) -0.0109(9) -0.008(2)
O1A_5 0.48(2) 0.295(14) 0.203(9) 0.028(9) -0.143(12) 0.078(14)
O2A_5 0.162(4) 0.264(8) 0.083(2) -0.027(3) 0.012(2) -0.077(4)
O3A_5 0.211(6) 0.273(8) 0.119(4) -0.068(4) 0.049(4) -0.009(6)
O4A_5 0.316(15) 0.38(2) 0.41(2) -0.125(18) -0.184(15) -0.032(15)
ClB_5 0.0847(16) 0.113(2) 0.0630(11) -0.0010(10) -0.0034(9) -0.0349(13)
O1B_5 0.39(3) 0.211(17) 0.188(19) -0.016(14) 0.09(2) 0.13(2)
O2B_5 0.28(2) 0.162(10) 0.096(7) -0.018(7) 0.067(10) -0.043(11)
O3B_5 0.57(6) 0.76(9) 0.34(4) -0.37(5) -0.32(4) 0.48(7)
O4B_5 0.29(2) 0.33(3) 0.072(6) 0.024(9) -0.041(8) 0.035(18)
C4_3 0.151(2) 0.0533(9) 0.0774(13) -0.0211(9) 0.0185(14) -0.0211(12)
C5_3 0.157(3) 0.0519(10) 0.110(2) -0.0149(11) 0.0307(19) -0.0050(13)
C6_3 0.156(3) 0.0571(11) 0.125(3) 0.0082(13) 0.011(2) 0.0100(14)
C9_3 0.1222(17) 0.0508(8) 0.0623(9) -0.0118(7) 0.0063(10) -0.0280(9)
C3_3 0.1113(17) 0.0757(12) 0.0655(10) -0.0131(9) -0.0090(10) -0.0350(12)
C8_3 0.1162(16) 0.0524(8) 0.0609(9) 0.0004(7) 0.0092(9) -0.0226(9)
C7_3 0.149(3) 0.0593(10) 0.0823(15) 0.0127(10) 0.0021(15) -0.0100(13)
C1_3 0.0993(14) 0.0759(11) 0.0584(9) -0.0036(8) 0.0144(9) -0.0283(10)
C2_3 0.0878(14) 0.0955(16) 0.0834(15) -0.0101(12) 0.0044(11) -0.0310(12)
P_4 0.0691(2) 0.04294(14) 0.03957(14) -0.00631(11) -0.00406(13) -0.00080(13)
C1_4 0.0664(8) 0.0535(6) 0.0386(5) -0.0079(4) -0.0050(5) 0.0002(5)
C6_4 0.0749(9) 0.0679(9) 0.0387(5) -0.0053(5) -0.0012(5) 0.0077(7)
C5_4 0.0816(10) 0.0658(8) 0.0405(6) -0.0065(5) -0.0069(6) 0.0087(7)
C4_4 0.0767(9) 0.0565(7) 0.0516(7) -0.0128(6) -0.0098(6) 0.0085(6)
C3_4 0.0764(10) 0.0770(11) 0.0513(7) -0.0105(7) 0.0023(7) 0.0122(8)
C2_4 0.0742(9) 0.0669(9) 0.0413(6) -0.0054(6) 0.0001(6) 0.0031(7)
C13_4 0.0653(7) 0.0412(5) 0.0454(6) -0.0045(4) -0.0034(5) 0.0010(5)
C14_4 0.0757(10) 0.0504(7) 0.0621(8) -0.0044(6) -0.0138(7) 0.0070(6)
C15_4 0.0699(9) 0.0704(10) 0.0628(9) -0.0129(7) -0.0148(7) 0.0061(7)
C16_4 0.0712(9) 0.0640(9) 0.0641(9) -0.0199(7) -0.0017(7) -0.0084(7)
C17_4 0.0823(11) 0.0439(6) 0.0837(12) -0.0090(7) -0.0099(9) -0.0026(6)
C18_4 0.0708(9) 0.0430(6) 0.0632(8) -0.0044(5) -0.0093(6) 0.0026(5)
OA_4 0.0917(10) 0.0794(9) 0.0688(8) -0.0084(6) -0.0112(7) 0.0271(7)
CA_4 0.1143(19) 0.0922(16) 0.0757(13) 0.0017(11) -0.0188(12) 0.0382(14)
OC_4 0.0958(11) 0.0846(10) 0.1178(15) -0.0347(10) -0.0230(10) -0.0175(8)
CC_4 0.099(2) 0.143(3) 0.182(4) -0.075(3) -0.053(2) -0.0067(19)
C12A_4 0.0635(19) 0.0508(16) 0.0579(19) -0.0176(13) -0.0021(15) -0.0039(13)
C11A_4 0.0605(19) 0.0564(18) 0.063(2) -0.0181(14) 0.0077(15) -0.0029(13)
C10A_4 0.063(2) 0.0491(15) 0.0506(14) -0.0121(11) 0.0008(13) 0.0001(12)
C9A_4 0.060(2) 0.0614(17) 0.0509(14) -0.0162(12) 0.0020(13) -0.0061(14)
C8A_4 0.063(2) 0.0654(19) 0.0515(16) -0.0173(13) 0.0082(15) -0.0105(18)
C7A_4 0.0567(16) 0.049(2) 0.0441(17) -0.0032(12) 0.0003(12) 0.0064(12)
OBA_4 0.074(2) 0.088(2) 0.0576(16) -0.0303(14) 0.0148(15) -0.0103(16)
CBA_4 0.082(2) 0.081(2) 0.0584(18) -0.0232(16) 0.0066(15) -0.0055(17)
C12B_4 0.071(3) 0.076(3) 0.0526(18) -0.0297(18) -0.0082(17) 0.003(2)
C11B_4 0.079(3) 0.077(3) 0.0556(18) -0.0277(19) -0.0073(18) 0.002(2)
C10B_4 0.083(3) 0.054(2) 0.0476(15) -0.0180(14) -0.0098(16) 0.0113(17)
C9B_4 0.079(4) 0.070(2) 0.055(2) -0.0261(18) -0.012(2) 0.003(2)
C8B_4 0.072(3) 0.062(2) 0.0505(19) -0.0163(16) -0.0057(16) -0.003(2)
C7B_4 0.088(3) 0.0437(16) 0.0436(18) -0.0154(14) -0.0154(19) 0.002(2)
OBB_4 0.100(4) 0.097(4) 0.0595(19) -0.040(2) -0.012(2) 0.009(2)
CBB_4 0.090(3) 0.127(4) 0.056(2) -0.027(2) -0.0069(19) 0.030(3)

loop_
_atom_type_symbol
_atom_type_description
_atom_type_scat_dispersion_real
_atom_type_scat_dispersion_imag
_atom_type_scat_source
C C 0.0020 0.0012 'International Tables Vol C Tables 4.2.6.8 and 6.1.1.4'
N N 0.0042 0.0025 'International Tables Vol C Tables 4.2.6.8 and 6.1.1.4'
O O 0.0077 0.0045 'International Tables Vol C Tables 4.2.6.8 and 6.1.1.4'
H H 0.0000 0.0000 'International Tables Vol C Tables 4.2.6.8 and 6.1.1.4'
Cl Cl 0.1198 0.1216 'International Tables Vol C Tables 4.2.6.8 and 6.1.1.4'
P P 0.0809 0.0720 'International Tables Vol C Tables 4.2.6.8 and 6.1.1.4'
Pd Pd -1.3766 0.7904 'International Tables Vol C Tables 4.2.6.8 and 6.1.1.4'

loop_
_geom_angle_atom_site_label_1
_geom_angle_atom_site_label_2
_geom_angle_atom_site_label_3
_geom_angle
_geom_angle_site_symmetry_1
_geom_angle_site_symmetry_3
_geom_angle_publ_flag
C_2 Pd_1 C3_3 160.83(9) . . ?
C_2 Pd_1 C2_3 123.73(9) . . ?
C3_3 Pd_1 C2_3 37.54(10) . . ?
C_2 Pd_1 C1_3 100.76(8) . . ?
C3_3 Pd_1 C1_3 61.39(9) . . ?
C2_3 Pd_1 C1_3 36.40(11) . . ?
C_2 Pd_1 P_4 94.45(6) . . ?
C3_3 Pd_1 P_4 103.09(7) . . ?
C2_3 Pd_1 P_4 129.97(8) . . ?
C1_3 Pd_1 P_4 164.43(7) . . ?
C_2 Pd_1 C9_3 142.43(8) . . ?
C3_3 Pd_1 C9_3 35.25(10) . . ?
C2_3 Pd_1 C9_3 58.54(10) . . ?
C1_3 Pd_1 C9_3 57.71(8) . . ?
P_4 Pd_1 C9_3 110.92(5) . . ?
C_2 Pd_1 C8_3 112.34(8) . . ?
C3_3 Pd_1 C8_3 57.73(10) . . ?
C2_3 Pd_1 C8_3 57.91(11) . . ?
C1_3 Pd_1 C8_3 34.96(8) . . ?
P_4 Pd_1 C8_3 139.42(5) . . ?
C9_3 Pd_1 C8_3 32.31(7) . . ?
C_2 N_2 C1_2 173.6(2) . . ?
N_2 C_2 Pd_1 173.8(2) . . ?
N_2 C1_2 C3_2 107.83(15) . . ?
N_2 C1_2 C4_2 108.27(16) . . ?
C3_2 C1_2 C4_2 110.62(18) . . ?
N_2 C1_2 C2_2 109.69(17) . . ?
C3_2 C1_2 C2_2 109.7(2) . . ?
C4_2 C1_2 C2_2 110.66(18) . . ?
C1_2 C2_2 C5_2 108.1(2) . . ?
C1_2 C2_2 H2A_2 110.1 . . ?
C5_2 C2_2 H2A_2 110.1 . . ?
C1_2 C2_2 H2B_2 110.1 . . ?
C5_2 C2_2 H2B_2 110.1 . . ?
H2A_2 C2_2 H2B_2 108.4 . . ?
C1_2 C3_2 C7_2 107.92(17) . . ?
C1_2 C3_2 H3A_2 110.1 . . ?
C7_2 C3_2 H3A_2 110.1 . . ?
C1_2 C3_2 H3B_2 110.1 . . ?
C7_2 C3_2 H3B_2 110.1 . . ?
H3A_2 C3_2 H3B_2 108.4 . . ?
C1_2 C4_2 C9_2 108.25(18) . . ?
C1_2 C4_2 H4A_2 110.0 . . ?
C9_2 C4_2 H4A_2 110.0 . . ?
C1_2 C4_2 H4B_2 110.0 . . ?
C9_2 C4_2 H4B_2 110.0 . . ?
H4A_2 C4_2 H4B_2 108.4 . . ?
C6_2 C5_2 C10_2 108.9(3) . . ?
C6_2 C5_2 C2_2 110.2(2) . . ?
C10_2 C5_2 C2_2 108.4(2) . . ?
C6_2 C5_2 H5_2 109.8 . . ?
C10_2 C5_2 H5_2 109.8 . . ?
C2_2 C5_2 H5_2 109.8 . . ?
C7_2 C6_2 C5_2 110.1(2) . . ?
C7_2 C6_2 H6A_2 109.6 . . ?
C5_2 C6_2 H6A_2 109.6 . . ?
C7_2 C6_2 H6B_2 109.6 . . ?
C5_2 C6_2 H6B_2 109.6 . . ?
H6A_2 C6_2 H6B_2 108.2 . . ?
C6_2 C7_2 C8_2 110.7(3) . . ?
C6_2 C7_2 C3_2 110.0(3) . . ?
C8_2 C7_2 C3_2 108.8(2) . . ?
C6_2 C7_2 H7_2 109.1 . . ?
C8_2 C7_2 H7_2 109.1 . . ?
C3_2 C7_2 H7_2 109.1 . . ?
C9_2 C8_2 C7_2 109.1(2) . . ?
C9_2 C8_2 H8A_2 109.9 . . ?
C7_2 C8_2 H8A_2 109.9 . . ?
C9_2 C8_2 H8B_2 109.9 . . ?
C7_2 C8_2 H8B_2 109.9 . . ?
H8A_2 C8_2 H8B_2 108.3 . . ?
C10_2 C9_2 C8_2 109.7(3) . . ?
C10_2 C9_2 C4_2 110.5(2) . . ?
C8_2 C9_2 C4_2 108.7(2) . . ?
C10_2 C9_2 H9_2 109.3 . . ?
C8_2 C9_2 H9_2 109.3 . . ?
C4_2 C9_2 H9_2 109.3 . . ?
C9_2 C10_2 C5_2 110.1(2) . . ?
C9_2 C10_2 H10A_2 109.6 . . ?
C5_2 C10_2 H10A_2 109.6 . . ?
C9_2 C10_2 H10B_2 109.6 . . ?
C5_2 C10_2 H10B_2 109.6 . . ?
H10A_2 C10_2 H10B_2 108.2 . . ?
O2A_5 ClA_5 O1A_5 113.4(5) . . ?
O2A_5 ClA_5 O3A_5 111.9(4) . . ?
O1A_5 ClA_5 O3A_5 110.3(5) . . ?
O2A_5 ClA_5 O4A_5 107.9(4) . . ?
O1A_5 ClA_5 O4A_5 106.9(5) . . ?
O3A_5 ClA_5 O4A_5 105.9(5) . . ?
O4B_5 ClB_5 O2B_5 113.8(9) . . ?
O4B_5 ClB_5 O1B_5 107.6(10) . . ?
O2B_5 ClB_5 O1B_5 117.4(9) . . ?
O4B_5 ClB_5 O3B_5 111.0(11) . . ?
O2B_5 ClB_5 O3B_5 103.9(10) . . ?
O1B_5 ClB_5 O3B_5 102.5(11) . . ?
C5_3 C4_3 C9_3 119.3(3) . . ?
C5_3 C4_3 H4_3 120.3 . . ?
C9_3 C4_3 H4_3 120.3 . . ?
C4_3 C5_3 C6_3 121.2(3) . . ?
C4_3 C5_3 H5_3 119.4 . . ?
C6_3 C5_3 H5_3 119.4 . . ?
C7_3 C6_3 C5_3 120.5(3) . . ?
C7_3 C6_3 H6_3 119.7 . . ?
C5_3 C6_3 H6_3 119.7 . . ?
C4_3 C9_3 C8_3 119.0(3) . . ?
C4_3 C9_3 C3_3 133.0(2) . . ?
C8_3 C9_3 C3_3 107.9(2) . . ?
C4_3 C9_3 Pd_1 127.92(15) . . ?
C8_3 C9_3 Pd_1 76.16(11) . . ?
C3_3 C9_3 Pd_1 60.19(10) . . ?
C2_3 C3_3 C9_3 108.1(2) . . ?
C2_3 C3_3 Pd_1 72.28(13) . . ?
C9_3 C3_3 Pd_1 84.56(13) . . ?
C2_3 C3_3 H3_3 126.0 . . ?
C9_3 C3_3 H3_3 126.0 . . ?
Pd_1 C3_3 H3_3 109.9 . . ?
C7_3 C8_3 C9_3 121.2(2) . . ?
C7_3 C8_3 C1_3 132.9(2) . . ?
C9_3 C8_3 C1_3 106.0(2) . . ?
C7_3 C8_3 Pd_1 132.34(18) . . ?
C9_3 C8_3 Pd_1 71.53(11) . . ?
C1_3 C8_3 Pd_1 60.90(10) . . ?
C8_3 C7_3 C6_3 118.7(3) . . ?
C8_3 C7_3 H7_3 120.7 . . ?
C6_3 C7_3 H7_3 120.7 . . ?
C2_3 C1_3 C8_3 108.6(2) . . ?
C2_3 C1_3 Pd_1 70.17(13) . . ?
C8_3 C1_3 Pd_1 84.14(11) . . ?
C2_3 C1_3 H1_3 125.7 . . ?
C8_3 C1_3 H1_3 125.7 . . ?
Pd_1 C1_3 H1_3 112.2 . . ?
C1_3 C2_3 C3_3 107.5(3) . . ?
C1_3 C2_3 Pd_1 73.43(13) . . ?
C3_3 C2_3 Pd_1 70.18(13) . . ?
C1_3 C2_3 H2_3 126.2 . . ?
C3_3 C2_3 H2_3 126.2 . . ?
Pd_1 C2_3 H2_3 121.9 . . ?
C1_4 P_4 C13_4 104.73(7) . . ?
C1_4 P_4 C7A_4 101.4(2) . . ?
C13_4 P_4 C7A_4 109.07(12) . . ?
C1_4 P_4 C7B_4 107.2(2) . . ?
C13_4 P_4 C7B_4 100.23(14) . . ?
C1_4 P_4 Pd_1 110.76(6) . . ?
C13_4 P_4 Pd_1 112.36(5) . . ?
C7A_4 P_4 Pd_1 117.3(2) . . ?
C7B_4 P_4 Pd_1 120.1(2) . . ?
C2_4 C1_4 C6_4 118.30(15) . . ?
C2_4 C1_4 P_4 120.17(11) . . ?
C6_4 C1_4 P_4 121.32(12) . . ?
C5_4 C6_4 C1_4 121.17(15) . . ?
C5_4 C6_4 H6_4 119.4 . . ?
C1_4 C6_4 H6_4 119.4 . . ?
C6_4 C5_4 C4_4 119.87(15) . . ?
C6_4 C5_4 H5_4 120.1 . . ?
C4_4 C5_4 H5_4 120.1 . . ?
OA_4 C4_4 C3_4 116.48(16) . . ?
OA_4 C4_4 C5_4 124.15(16) . . ?
C3_4 C4_4 C5_4 119.37(16) . . ?
C2_4 C3_4 C4_4 120.58(16) . . ?
C2_4 C3_4 H3_4 119.7 . . ?
C4_4 C3_4 H3_4 119.7 . . ?
C3_4 C2_4 C1_4 120.72(15) . . ?
C3_4 C2_4 H2_4 119.6 . . ?
C1_4 C2_4 H2_4 119.6 . . ?
C14_4 C13_4 C18_4 118.13(15) . . ?
C14_4 C13_4 P_4 120.25(11) . . ?
C18_4 C13_4 P_4 121.61(12) . . ?
C15_4 C14_4 C13_4 121.91(15) . . ?
C15_4 C14_4 H14_4 119.0 . . ?
C13_4 C14_4 H14_4 119.0 . . ?
C14_4 C15_4 C16_4 119.36(17) . . ?
C14_4 C15_4 H15_4 120.3 . . ?
C16_4 C15_4 H15_4 120.3 . . ?
OC_4 C16_4 C17_4 115.61(18) . . ?
OC_4 C16_4 C15_4 125.2(2) . . ?
C17_4 C16_4 C15_4 119.19(17) . . ?
C16_4 C17_4 C18_4 121.28(16) . . ?
C16_4 C17_4 H17_4 119.4 . . ?
C18_4 C17_4 H17_4 119.4 . . ?
C17_4 C18_4 C13_4 120.09(16) . . ?
C17_4 C18_4 H18_4 120.0 . . ?
C13_4 C18_4 H18_4 120.0 . . ?
C4_4 OA_4 CA_4 117.45(17) . . ?
OA_4 CA_4 HA1_4 109.5 . . ?
OA_4 CA_4 HA2_4 109.5 . . ?
HA1_4 CA_4 HA2_4 109.5 . . ?
OA_4 CA_4 HA3_4 109.5 . . ?
HA1_4 CA_4 HA3_4 109.5 . . ?
HA2_4 CA_4 HA3_4 109.5 . . ?
C16_4 OC_4 CC_4 118.5(2) . . ?
OC_4 CC_4 HC1_4 109.5 . . ?
OC_4 CC_4 HC2_4 109.5 . . ?
HC1_4 CC_4 HC2_4 109.5 . . ?
OC_4 CC_4 HC3_4 109.5 . . ?
HC1_4 CC_4 HC3_4 109.5 . . ?
HC2_4 CC_4 HC3_4 109.5 . . ?
C11A_4 C12A_4 C7A_4 120.0 . . ?
C11A_4 C12A_4 H12A_4 120.0 . . ?
C7A_4 C12A_4 H12A_4 120.0 . . ?
C10A_4 C11A_4 C12A_4 120.0 . . ?
C10A_4 C11A_4 H11A_4 120.0 . . ?
C12A_4 C11A_4 H11A_4 120.0 . . ?
OBA_4 C10A_4 C9A_4 125.3(2) . . ?
OBA_4 C10A_4 C11A_4 114.5(2) . . ?
C9A_4 C10A_4 C11A_4 120.0 . . ?
C10A_4 C9A_4 C8A_4 120.0 . . ?
C10A_4 C9A_4 H9A_4 120.0 . . ?
C8A_4 C9A_4 H9A_4 120.0 . . ?
C7A_4 C8A_4 C9A_4 120.0 . . ?
C7A_4 C8A_4 H8A_4 120.0 . . ?
C9A_4 C8A_4 H8A_4 120.0 . . ?
C8A_4 C7A_4 C12A_4 120.0 . . ?
C8A_4 C7A_4 P_4 120.25(17) . . ?
C12A_4 C7A_4 P_4 119.50(17) . . ?
C10A_4 OBA_4 CBA_4 117.5(3) . . ?
OBA_4 CBA_4 HB1_4 109.5 . . ?
OBA_4 CBA_4 HB2_4 109.5 . . ?
HB1_4 CBA_4 HB2_4 109.5 . . ?
OBA_4 CBA_4 HB3_4 109.5 . . ?
HB1_4 CBA_4 HB3_4 109.5 . . ?
HB2_4 CBA_4 HB3_4 109.5 . . ?
C11B_4 C12B_4 C7B_4 120.0 . . ?
C11B_4 C12B_4 H12B_4 120.0 . . ?
C7B_4 C12B_4 H12B_4 120.0 . . ?
C12B_4 C11B_4 C10B_4 120.0 . . ?
C12B_4 C11B_4 H11B_4 120.0 . . ?
C10B_4 C11B_4 H11B_4 120.0 . . ?
OBB_4 C10B_4 C9B_4 117.2(3) . . ?
OBB_4 C10B_4 C11B_4 122.7(3) . . ?
C9B_4 C10B_4 C11B_4 120.0 . . ?
C10B_4 C9B_4 C8B_4 120.0 . . ?
C10B_4 C9B_4 H9B_4 120.0 . . ?
C8B_4 C9B_4 H9B_4 120.0 . . ?
C7B_4 C8B_4 C9B_4 120.0 . . ?
C7B_4 C8B_4 H8B_4 120.0 . . ?
C9B_4 C8B_4 H8B_4 120.0 . . ?
C8B_4 C7B_4 C12B_4 120.0 . . ?
C8B_4 C7B_4 P_4 117.37(19) . . ?
C12B_4 C7B_4 P_4 121.8(2) . . ?
C10B_4 OBB_4 CBB_4 119.3(4) . . ?
OBB_4 CBB_4 HB4_4 109.5 . . ?
OBB_4 CBB_4 HB5_4 109.5 . . ?
HB4_4 CBB_4 HB5_4 109.5 . . ?
OBB_4 CBB_4 HB6_4 109.5 . . ?
HB4_4 CBB_4 HB6_4 109.5 . . ?
HB5_4 CBB_4 HB6_4 109.5 . . ?

loop_
_geom_bond_atom_site_label_1
_geom_bond_atom_site_label_2
_geom_bond_distance
_geom_bond_site_symmetry_2
_geom_bond_publ_flag
Pd_1 C_2 1.9717(18) . ?
Pd_1 C3_3 2.193(2) . ?
Pd_1 C2_3 2.221(2) . ?
Pd_1 C1_3 2.263(2) . ?
Pd_1 P_4 2.2962(9) . ?
Pd_1 C9_3 2.5166(19) . ?
Pd_1 C8_3 2.576(2) . ?
N_2 C_2 1.146(2) . ?
N_2 C1_2 1.451(2) . ?
C1_2 C3_2 1.517(3) . ?
C1_2 C4_2 1.518(3) . ?
C1_2 C2_2 1.522(3) . ?
C2_2 C5_2 1.537(4) . ?
C2_2 H2A_2 0.9700 . ?
C2_2 H2B_2 0.9700 . ?
C3_2 C7_2 1.549(4) . ?
C3_2 H3A_2 0.9700 . ?
C3_2 H3B_2 0.9700 . ?
C4_2 C9_2 1.533(3) . ?
C4_2 H4A_2 0.9700 . ?
C4_2 H4B_2 0.9700 . ?
C5_2 C6_2 1.520(5) . ?
C5_2 C10_2 1.533(5) . ?
C5_2 H5_2 0.9800 . ?
C6_2 C7_2 1.466(5) . ?
C6_2 H6A_2 0.9700 . ?
C6_2 H6B_2 0.9700 . ?
C7_2 C8_2 1.531(5) . ?
C7_2 H7_2 0.9800 . ?
C8_2 C9_2 1.518(4) . ?
C8_2 H8A_2 0.9700 . ?
C8_2 H8B_2 0.9700 . ?
C9_2 C10_2 1.492(5) . ?
C9_2 H9_2 0.9800 . ?
C10_2 H10A_2 0.9700 . ?
C10_2 H10B_2 0.9700 . ?
ClA_5 O2A_5 1.333(4) . ?
ClA_5 O1A_5 1.334(6) . ?
ClA_5 O3A_5 1.372(5) . ?
ClA_5 O4A_5 1.399(6) . ?
ClB_5 O4B_5 1.331(6) . ?
ClB_5 O2B_5 1.344(7) . ?
ClB_5 O1B_5 1.368(7) . ?
ClB_5 O3B_5 1.371(8) . ?
C4_3 C5_3 1.357(5) . ?
C4_3 C9_3 1.403(3) . ?
C4_3 H4_3 0.9300 . ?
C5_3 C6_3 1.401(5) . ?
C5_3 H5_3 0.9300 . ?
C6_3 C7_3 1.388(5) . ?
C6_3 H6_3 0.9300 . ?
C9_3 C8_3 1.418(3) . ?
C9_3 C3_3 1.459(4) . ?
C3_3 C2_3 1.421(4) . ?
C3_3 H3_3 0.9300 . ?
C8_3 C7_3 1.372(4) . ?
C8_3 C1_3 1.484(4) . ?
C7_3 H7_3 0.9300 . ?
C1_3 C2_3 1.401(4) . ?
C1_3 H1_3 0.9300 . ?
C2_3 H2_3 0.9300 . ?
P_4 C1_4 1.8059(17) . ?
P_4 C13_4 1.8190(16) . ?
P_4 C7A_4 1.839(2) . ?
P_4 C7B_4 1.843(2) . ?
C1_4 C2_4 1.391(2) . ?
C1_4 C6_4 1.393(2) . ?
C6_4 C5_4 1.381(2) . ?
C6_4 H6_4 0.9300 . ?
C5_4 C4_4 1.387(2) . ?
C5_4 H5_4 0.9300 . ?
C4_4 OA_4 1.351(2) . ?
C4_4 C3_4 1.387(3) . ?
C3_4 C2_4 1.377(3) . ?
C3_4 H3_4 0.9300 . ?
C2_4 H2_4 0.9300 . ?
C13_4 C14_4 1.384(2) . ?
C13_4 C18_4 1.3919(19) . ?
C14_4 C15_4 1.381(3) . ?
C14_4 H14_4 0.9300 . ?
C15_4 C16_4 1.387(3) . ?
C15_4 H15_4 0.9300 . ?
C16_4 OC_4 1.358(2) . ?
C16_4 C17_4 1.379(3) . ?
C17_4 C18_4 1.379(3) . ?
C17_4 H17_4 0.9300 . ?
C18_4 H18_4 0.9300 . ?
OA_4 CA_4 1.418(3) . ?
CA_4 HA1_4 0.9600 . ?
CA_4 HA2_4 0.9600 . ?
CA_4 HA3_4 0.9600 . ?
OC_4 CC_4 1.401(4) . ?
CC_4 HC1_4 0.9600 . ?
CC_4 HC2_4 0.9600 . ?
CC_4 HC3_4 0.9600 . ?
C12A_4 C11A_4 1.3900 . ?
C12A_4 C7A_4 1.3900 . ?
C12A_4 H12A_4 0.9300 . ?
C11A_4 C10A_4 1.3900 . ?
C11A_4 H11A_4 0.9300 . ?
C10A_4 OBA_4 1.366(3) . ?
C10A_4 C9A_4 1.3900 . ?
C9A_4 C8A_4 1.3900 . ?
C9A_4 H9A_4 0.9300 . ?
C8A_4 C7A_4 1.3900 . ?
C8A_4 H8A_4 0.9300 . ?
OBA_4 CBA_4 1.409(5) . ?
CBA_4 HB1_4 0.9600 . ?
CBA_4 HB2_4 0.9600 . ?
CBA_4 HB3_4 0.9600 . ?
C12B_4 C11B_4 1.3900 . ?
C12B_4 C7B_4 1.3900 . ?
C12B_4 H12B_4 0.9300 . ?
C11B_4 C10B_4 1.3900 . ?
C11B_4 H11B_4 0.9300 . ?
C10B_4 OBB_4 1.368(4) . ?
C10B_4 C9B_4 1.3900 . ?
C9B_4 C8B_4 1.3900 . ?
C9B_4 H9B_4 0.9300 . ?
C8B_4 C7B_4 1.3900 . ?
C8B_4 H8B_4 0.9300 . ?
OBB_4 CBB_4 1.399(6) . ?
CBB_4 HB4_4 0.9600 . ?
CBB_4 HB5_4 0.9600 . ?
CBB_4 HB6_4 0.9600 . ?

loop_
_geom_torsion_atom_site_label_1
_geom_torsion_atom_site_label_2
_geom_torsion_atom_site_label_3
_geom_torsion_atom_site_label_4
_geom_torsion
_geom_torsion_site_symmetry_1
_geom_torsion_site_symmetry_2
_geom_torsion_site_symmetry_3
_geom_torsion_site_symmetry_4
_geom_torsion_publ_flag
N_2 C1_2 C2_2 C5_2 178.9(2) . . . . ?
C3_2 C1_2 C2_2 C5_2 60.7(3) . . . . ?
C4_2 C1_2 C2_2 C5_2 -61.7(3) . . . . ?
N_2 C1_2 C3_2 C7_2 179.2(2) . . . . ?
C4_2 C1_2 C3_2 C7_2 60.9(3) . . . . ?
C2_2 C1_2 C3_2 C7_2 -61.4(3) . . . . ?
N_2 C1_2 C4_2 C9_2 -179.7(2) . . . . ?
C3_2 C1_2 C4_2 C9_2 -61.8(3) . . . . ?
C2_2 C1_2 C4_2 C9_2 60.0(3) . . . . ?
C1_2 C2_2 C5_2 C6_2 -58.7(3) . . . . ?
C1_2 C2_2 C5_2 C10_2 60.5(3) . . . . ?
C10_2 C5_2 C6_2 C7_2 -59.2(3) . . . . ?
C2_2 C5_2 C6_2 C7_2 59.6(4) . . . . ?
C5_2 C6_2 C7_2 C8_2 59.9(3) . . . . ?
C5_2 C6_2 C7_2 C3_2 -60.4(3) . . . . ?
C1_2 C3_2 C7_2 C6_2 61.3(3) . . . . ?
C1_2 C3_2 C7_2 C8_2 -60.1(3) . . . . ?
C6_2 C7_2 C8_2 C9_2 -59.3(3) . . . . ?
C3_2 C7_2 C8_2 C9_2 61.7(4) . . . . ?
C7_2 C8_2 C9_2 C10_2 58.6(3) . . . . ?
C7_2 C8_2 C9_2 C4_2 -62.3(4) . . . . ?
C1_2 C4_2 C9_2 C10_2 -59.0(3) . . . . ?
C1_2 C4_2 C9_2 C8_2 61.5(3) . . . . ?
C8_2 C9_2 C10_2 C5_2 -59.6(3) . . . . ?
C4_2 C9_2 C10_2 C5_2 60.2(3) . . . . ?
C6_2 C5_2 C10_2 C9_2 59.2(3) . . . . ?
C2_2 C5_2 C10_2 C9_2 -60.8(3) . . . . ?
C9_3 C4_3 C5_3 C6_3 -1.5(4) . . . . ?
C4_3 C5_3 C6_3 C7_3 -0.3(5) . . . . ?
C5_3 C4_3 C9_3 C8_3 3.1(3) . . . . ?
C5_3 C4_3 C9_3 C3_3 -179.8(2) . . . . ?
C5_3 C4_3 C9_3 Pd_1 98.0(3) . . . . ?
C4_3 C9_3 C3_3 C2_3 174.9(2) . . . . ?
C8_3 C9_3 C3_3 C2_3 -7.7(2) . . . . ?
Pd_1 C9_3 C3_3 C2_3 -69.35(15) . . . . ?
C4_3 C9_3 C3_3 Pd_1 -115.7(2) . . . . ?
C8_3 C9_3 C3_3 Pd_1 61.63(15) . . . . ?
C4_3 C9_3 C8_3 C7_3 -2.9(3) . . . . ?
C3_3 C9_3 C8_3 C7_3 179.3(2) . . . . ?
Pd_1 C9_3 C8_3 C7_3 -128.9(2) . . . . ?
C4_3 C9_3 C8_3 C1_3 176.99(18) . . . . ?
C3_3 C9_3 C8_3 C1_3 -0.8(2) . . . . ?
Pd_1 C9_3 C8_3 C1_3 51.04(13) . . . . ?
C4_3 C9_3 C8_3 Pd_1 125.95(19) . . . . ?
C3_3 C9_3 C8_3 Pd_1 -51.84(13) . . . . ?
C9_3 C8_3 C7_3 C6_3 1.1(4) . . . . ?
C1_3 C8_3 C7_3 C6_3 -178.8(3) . . . . ?
Pd_1 C8_3 C7_3 C6_3 -91.8(3) . . . . ?
C5_3 C6_3 C7_3 C8_3 0.6(5) . . . . ?
C7_3 C8_3 C1_3 C2_3 -170.9(3) . . . . ?
C9_3 C8_3 C1_3 C2_3 9.2(2) . . . . ?
Pd_1 C8_3 C1_3 C2_3 66.78(15) . . . . ?
C7_3 C8_3 C1_3 Pd_1 122.3(3) . . . . ?
C9_3 C8_3 C1_3 Pd_1 -57.58(14) . . . . ?
C8_3 C1_3 C2_3 C3_3 -14.1(2) . . . . ?
Pd_1 C1_3 C2_3 C3_3 62.30(16) . . . . ?
C8_3 C1_3 C2_3 Pd_1 -76.36(14) . . . . ?
C9_3 C3_3 C2_3 C1_3 13.5(2) . . . . ?
Pd_1 C3_3 C2_3 C1_3 -64.44(17) . . . . ?
C9_3 C3_3 C2_3 Pd_1 77.95(15) . . . . ?
C13_4 P_4 C1_4 C2_4 -95.28(15) . . . . ?
C7A_4 P_4 C1_4 C2_4 151.30(19) . . . . ?
C7B_4 P_4 C1_4 C2_4 158.8(2) . . . . ?
Pd_1 P_4 C1_4 C2_4 26.06(15) . . . . ?
C13_4 P_4 C1_4 C6_4 79.36(15) . . . . ?
C7A_4 P_4 C1_4 C6_4 -34.1(2) . . . . ?
C7B_4 P_4 C1_4 C6_4 -26.5(2) . . . . ?
Pd_1 P_4 C1_4 C6_4 -159.30(13) . . . . ?
C2_4 C1_4 C6_4 C5_4 0.6(3) . . . . ?
P_4 C1_4 C6_4 C5_4 -174.09(15) . . . . ?
C1_4 C6_4 C5_4 C4_4 -0.4(3) . . . . ?
C6_4 C5_4 C4_4 OA_4 -179.67(19) . . . . ?
C6_4 C5_4 C4_4 C3_4 0.2(3) . . . . ?
OA_4 C4_4 C3_4 C2_4 179.69(19) . . . . ?
C5_4 C4_4 C3_4 C2_4 -0.2(3) . . . . ?
C4_4 C3_4 C2_4 C1_4 0.4(3) . . . . ?
C6_4 C1_4 C2_4 C3_4 -0.6(3) . . . . ?
P_4 C1_4 C2_4 C3_4 174.18(16) . . . . ?
C1_4 P_4 C13_4 C14_4 172.00(13) . . . . ?
C7A_4 P_4 C13_4 C14_4 -80.2(3) . . . . ?
C7B_4 P_4 C13_4 C14_4 -77.0(3) . . . . ?
Pd_1 P_4 C13_4 C14_4 51.71(14) . . . . ?
C1_4 P_4 C13_4 C18_4 -6.88(14) . . . . ?
C7A_4 P_4 C13_4 C18_4 101.0(3) . . . . ?
C7B_4 P_4 C13_4 C18_4 104.1(3) . . . . ?
Pd_1 P_4 C13_4 C18_4 -127.17(12) . . . . ?
C18_4 C13_4 C14_4 C15_4 0.3(3) . . . . ?
P_4 C13_4 C14_4 C15_4 -178.60(15) . . . . ?
C13_4 C14_4 C15_4 C16_4 1.2(3) . . . . ?
C14_4 C15_4 C16_4 OC_4 177.8(2) . . . . ?
C14_4 C15_4 C16_4 C17_4 -1.9(3) . . . . ?
OC_4 C16_4 C17_4 C18_4 -178.69(19) . . . . ?
C15_4 C16_4 C17_4 C18_4 1.0(3) . . . . ?
C16_4 C17_4 C18_4 C13_4 0.6(3) . . . . ?
C14_4 C13_4 C18_4 C17_4 -1.2(2) . . . . ?
P_4 C13_4 C18_4 C17_4 177.67(15) . . . . ?
C3_4 C4_4 OA_4 CA_4 -173.3(2) . . . . ?
C5_4 C4_4 OA_4 CA_4 6.5(3) . . . . ?
C17_4 C16_4 OC_4 CC_4 -174.5(3) . . . . ?
C15_4 C16_4 OC_4 CC_4 5.8(4) . . . . ?
C7A_4 C12A_4 C11A_4 C10A_4 0.0 . . . . ?
C12A_4 C11A_4 C10A_4 OBA_4 176.5(4) . . . . ?
C12A_4 C11A_4 C10A_4 C9A_4 0.0 . . . . ?
OBA_4 C10A_4 C9A_4 C8A_4 -176.1(5) . . . . ?
C11A_4 C10A_4 C9A_4 C8A_4 0.0 . . . . ?
C10A_4 C9A_4 C8A_4 C7A_4 0.0 . . . . ?
C9A_4 C8A_4 C7A_4 C12A_4 0.0 . . . . ?
C9A_4 C8A_4 C7A_4 P_4 174.3(5) . . . . ?
C11A_4 C12A_4 C7A_4 C8A_4 0.0 . . . . ?
C11A_4 C12A_4 C7A_4 P_4 -174.3(5) . . . . ?
C1_4 P_4 C7A_4 C8A_4 -61.0(3) . . . . ?
C13_4 P_4 C7A_4 C8A_4 -171.1(2) . . . . ?
Pd_1 P_4 C7A_4 C8A_4 59.7(3) . . . . ?
C1_4 P_4 C7A_4 C12A_4 113.3(3) . . . . ?
C13_4 P_4 C7A_4 C12A_4 3.2(4) . . . . ?
Pd_1 P_4 C7A_4 C12A_4 -126.0(3) . . . . ?
C9A_4 C10A_4 OBA_4 CBA_4 -1.0(8) . . . . ?
C11A_4 C10A_4 OBA_4 CBA_4 -177.2(4) . . . . ?
C7B_4 C12B_4 C11B_4 C10B_4 0.0 . . . . ?
C12B_4 C11B_4 C10B_4 OBB_4 176.9(5) . . . . ?
C12B_4 C11B_4 C10B_4 C9B_4 0.0 . . . . ?
OBB_4 C10B_4 C9B_4 C8B_4 -177.1(5) . . . . ?
C11B_4 C10B_4 C9B_4 C8B_4 0.0 . . . . ?
C10B_4 C9B_4 C8B_4 C7B_4 0.0 . . . . ?
C9B_4 C8B_4 C7B_4 C12B_4 0.0 . . . . ?
C9B_4 C8B_4 C7B_4 P_4 169.6(5) . . . . ?
C11B_4 C12B_4 C7B_4 C8B_4 0.0 . . . . ?
C11B_4 C12B_4 C7B_4 P_4 -169.2(5) . . . . ?
C1_4 P_4 C7B_4 C8B_4 -61.3(3) . . . . ?
C13_4 P_4 C7B_4 C8B_4 -170.3(3) . . . . ?
Pd_1 P_4 C7B_4 C8B_4 66.2(4) . . . . ?
C1_4 P_4 C7B_4 C12B_4 108.2(3) . . . . ?
C13_4 P_4 C7B_4 C12B_4 -0.9(4) . . . . ?
Pd_1 P_4 C7B_4 C12B_4 -124.4(3) . . . . ?
C9B_4 C10B_4 OBB_4 CBB_4 167.9(5) . . . . ?
C11B_4 C10B_4 OBB_4 CBB_4 -9.0(8) . . . . ?
